data_4515396
loop_
_publ_author_name
'Park, So Min'
'Mazza, Samuel M.'
'Liang, Zhiming'
'Abtahi, Ashkan'
'Boehm, Alex M.'
'Parkin, Sean R.'
'Anthony, John E.'
'Graham, Kenneth R.'

_publ_section_title
;
 Processing Dependent Influence of the Hole Transport Layer Ionization
 Energy on Methylammonium Lead Iodide Perovskite Photovoltaics.
;
_journal_issue 18
_journal_name_full 'ACS applied materials &amp; interfaces'
_journal_page_first 15548
_journal_page_last 15557
_journal_paper_doi 10.1021/acsami.7b16894
_journal_volume 10
_journal_year 2018
_chemical_formula_moiety 'C46 H42 N2 Si'
_chemical_formula_sum 'C46 H42 N2 Si'
_chemical_formula_weight 650.90
_space_group_crystal_system monoclinic
_space_group_IT_number 9
_space_group_name_Hall 'C -2yc'
_space_group_name_H-M_alt 'C 1 c 1'
_atom_sites_solution_hydrogens difmap
_atom_sites_solution_primary direct
_atom_sites_solution_secondary difmap
_audit_creation_method 'SHELXL-2014/7 and CIFFIX'
_cell_angle_alpha 90
_cell_angle_beta 100.609(1)
_cell_angle_gamma 90
_cell_formula_units_Z 4
_cell_length_a 14.4395(3)
_cell_length_b 13.8170(2)
_cell_length_c 18.3269(3)
_cell_measurement_reflns_used 9833
_cell_measurement_temperature 90.0(2)
_cell_measurement_theta_max 68.10
_cell_measurement_theta_min 4.47
_cell_volume 3593.91(11)
_computing_cell_refinement '<i>APEX2</i> (Bruker-AXS, 2006)'
_computing_data_collection '<i>APEX2</i> (Bruker-AXS, 2006)'
_computing_data_reduction '<i>APEX2</i> (Bruker-AXS, 2006)'
_computing_molecular_graphics '<i>XP in SHELXTL</i> (Sheldrick, 2008)'
_computing_publication_material '<i>SHELX</i> (Sheldrick, 2008) and <i>CIFFIX</i> (Parkin, 2013)'
_computing_structure_refinement '<i>SHELXL-2014/7</i> (Sheldrick, 2015b)'
_computing_structure_solution '<i>SHELXT</i> (Sheldrick, 2015a)'
_diffrn_ambient_temperature 90.0(2)
_diffrn_detector_area_resol_mean 5.6
_diffrn_measured_fraction_theta_full 0.997
_diffrn_measured_fraction_theta_max 0.993
_diffrn_measurement_device_type 'Bruker X8 Proteum diffractometer'
_diffrn_measurement_method '\f and \w scans'
_diffrn_radiation_type CuK\a
_diffrn_radiation_wavelength 1.54178
_diffrn_reflns_av_R_equivalents 0.0392
_diffrn_reflns_av_unetI/netI 0.0260
_diffrn_reflns_Laue_measured_fraction_full 0.997
_diffrn_reflns_Laue_measured_fraction_max 0.993
_diffrn_reflns_limit_h_max 12
_diffrn_reflns_limit_h_min -17
_diffrn_reflns_limit_k_max 16
_diffrn_reflns_limit_k_min -16
_diffrn_reflns_limit_l_max 22
_diffrn_reflns_limit_l_min -17
_diffrn_reflns_number 24097
_diffrn_reflns_point_group_measured_fraction_full 0.627
_diffrn_reflns_point_group_measured_fraction_max 0.624
_diffrn_reflns_theta_full 67.679
_diffrn_reflns_theta_max 68.204
_diffrn_reflns_theta_min 4.466
_diffrn_source 'fine-focus rotating anode'
_exptl_absorpt_coefficient_mu 0.832
_exptl_absorpt_correction_T_max 0.929
_exptl_absorpt_correction_T_min 0.746
_exptl_absorpt_correction_type multi-scan
_exptl_absorpt_process_details '<i>SADABS</i> (Krause et al., 2015)'
_exptl_crystal_colour colourless
_exptl_crystal_density_diffrn 1.203
_exptl_crystal_description 'irregular block'
_exptl_crystal_F_000 1384
_exptl_crystal_size_max 0.160
_exptl_crystal_size_mid 0.140
_exptl_crystal_size_min 0.120
_refine_diff_density_max 0.272
_refine_diff_density_min -0.229
_refine_diff_density_rms 0.036
_refine_ls_abs_structure_details
; 
Flack 'x' determined using 812 quotients [(I+)-(I-)]/[(I+)+(I-)] 
[Parsons, Flack and Wagner (2013)]. 
;
_refine_ls_abs_structure_Flack 0.021(18)
_refine_ls_extinction_method none
_refine_ls_goodness_of_fit_ref 1.048
_refine_ls_hydrogen_treatment constr
_refine_ls_matrix_type full
_refine_ls_number_parameters 446
_refine_ls_number_reflns 4107
_refine_ls_number_restraints 2
_refine_ls_restrained_S_all 1.047
_refine_ls_R_factor_all 0.0281
_refine_ls_R_factor_gt 0.0279
_refine_ls_shift/su_max 0.001
_refine_ls_shift/su_mean 0.000
_refine_ls_structure_factor_coef Fsqd
_refine_ls_weighting_details 'w=1/[\s^2^(Fo^2^)+(0.0531P)^2^+1.1592P] where P=(Fo^2^+2Fc^2^)/3'
_refine_ls_weighting_scheme calc
_refine_ls_wR_factor_gt 0.0765
_refine_ls_wR_factor_ref 0.0767
_reflns_Friedel_coverage 0.255
_reflns_Friedel_fraction_full 0.256
_reflns_Friedel_fraction_max 0.254
_reflns_number_gt 4075
_reflns_number_total 4107
_reflns_threshold_expression 'I > 2\s(I)'
_cod_data_source_file am7b16894_si_004.cif
_cod_data_source_block x16125
_cod_original_sg_symbol_H-M 'C c'
_cod_database_code 4515396
_shelx_shelxl_version_number 2014/7
_shelx_space_group_comment
; 
The symmetry employed for this shelxl refinement is uniquely defined 
by the following loop, which should always be used as a source of 
symmetry information in preference to the above space-group names. 
They are only intended as comments. 
;
_shelx_estimated_absorpt_t_min 0.878
_shelx_estimated_absorpt_t_max 0.907
_exptl_absorpt_special_details
; 
In addition to absorption, multi-scan techniques also correct other slowly 
varying changes in scale factor over reciprocal space, such as those caused 
by x-ray beam inhomogeneity, goniometer imperfection, crystal decomposition, 
crystal longer than the x-ray beam cross section, absorption by the crystal 
mount etc.  These account, by and large, for much of the difference between 
estimated values of Tmin and Tmax and the _exptl_absorpt_correction_ values. 
;

loop_
_space_group_symop_operation_xyz
'x, y, z'
'x, -y, z+1/2'
'x+1/2, y+1/2, z'
'x+1/2, -y+1/2, z+1/2'

loop_
_atom_site_label
_atom_site_type_symbol
_atom_site_fract_x
_atom_site_fract_y
_atom_site_fract_z
_atom_site_U_iso_or_equiv
_atom_site_adp_type
_atom_site_occupancy
_atom_site_site_symmetry_order
_atom_site_calc_flag
_atom_site_refinement_flags_posn
_atom_site_refinement_flags_adp
Si1 Si 0.35227(4) 0.65000(4) 0.48721(3) 0.01620(13) Uani 1 1 d . .
N1 N 0.02797(14) 0.16314(13) 0.27846(11) 0.0217(4) Uani 1 1 d . .
N2 N 0.89770(12) 0.43996(13) 0.70774(10) 0.0198(4) Uani 1 1 d . .
C1 C 0.28605(15) 0.53859(14) 0.45766(12) 0.0194(4) Uani 1 1 d . .
C2 C 0.24110(15) 0.47121(15) 0.42881(12) 0.0188(4) Uani 1 1 d . .
C3 C 0.18803(14) 0.39190(15) 0.39141(12) 0.0176(4) Uani 1 1 d . .
C4 C 0.14911(14) 0.31978(15) 0.43042(12) 0.0181(4) Uani 1 1 d . .
H4A H 0.1579 0.3232 0.4830 0.022 Uiso 1 1 calc R U
C5 C 0.09807(15) 0.24372(14) 0.39363(12) 0.0174(4) Uani 1 1 d . .
H5A H 0.0733 0.1951 0.4212 0.021 Uiso 1 1 calc R U
C6 C 0.08278(15) 0.23798(14) 0.31617(12) 0.0167(4) Uani 1 1 d . .
C7 C 0.12112(15) 0.30942(15) 0.27662(12) 0.0182(4) Uani 1 1 d . .
H7A H 0.1116 0.3063 0.2240 0.022 Uiso 1 1 calc R U
C8 C 0.17295(15) 0.38490(15) 0.31380(12) 0.0182(4) Uani 1 1 d . .
H8A H 0.1987 0.4328 0.2861 0.022 Uiso 1 1 calc R U
C9 C 0.02671(15) 0.06823(15) 0.30798(11) 0.0180(4) Uani 1 1 d . .
C10 C 0.10888(15) 0.02542(15) 0.34592(12) 0.0193(4) Uani 1 1 d . .
H10A H 0.1663 0.0608 0.3540 0.023 Uiso 1 1 calc R U
C11 C 0.10720(17) -0.06800(16) 0.37168(12) 0.0233(5) Uani 1 1 d . .
H11A H 0.1638 -0.0969 0.3970 0.028 Uiso 1 1 calc R U
C12 C 0.02382(18) -0.12069(16) 0.36120(13) 0.0265(5) Uani 1 1 d . .
H12A H 0.0231 -0.1850 0.3794 0.032 Uiso 1 1 calc R U
C13 C -0.05821(17) -0.07823(16) 0.32384(14) 0.0265(5) Uani 1 1 d . .
H13A H -0.1156 -0.1137 0.3163 0.032 Uiso 1 1 calc R U
C14 C -0.05710(16) 0.01582(16) 0.29735(13) 0.0237(5) Uani 1 1 d . .
H14A H -0.1137 0.0445 0.2719 0.028 Uiso 1 1 calc R U
C15 C -0.02558(15) 0.17975(15) 0.20583(12) 0.0184(4) Uani 1 1 d . .
C16 C -0.09494(16) 0.25012(15) 0.19477(12) 0.0203(4) Uani 1 1 d . .
H16A H -0.1055 0.2897 0.2348 0.024 Uiso 1 1 calc R U
C17 C -0.14913(16) 0.26212(16) 0.12407(14) 0.0244(5) Uani 1 1 d . .
H17A H -0.1970 0.3101 0.1160 0.029 Uiso 1 1 calc R U
C18 C -0.13405(16) 0.20556(16) 0.06633(13) 0.0257(5) Uani 1 1 d . .
H18A H -0.1719 0.2142 0.0186 0.031 Uiso 1 1 calc R U
C19 C -0.06423(19) 0.13590(17) 0.07679(14) 0.0298(5) Uani 1 1 d . .
H19A H -0.0538 0.0969 0.0364 0.036 Uiso 1 1 calc R U
C20 C -0.00923(18) 0.12317(17) 0.14704(13) 0.0271(5) Uani 1 1 d . .
H20A H 0.0393 0.0758 0.1546 0.033 Uiso 1 1 calc R U
C21 C 0.47517(15) 0.61862(15) 0.52643(12) 0.0189(4) Uani 1 1 d . .
C22 C 0.55297(15) 0.59660(15) 0.55705(12) 0.0193(4) Uani 1 1 d . .
C23 C 0.64342(15) 0.56389(14) 0.59483(12) 0.0178(4) Uani 1 1 d . .
C24 C 0.70831(15) 0.52291(15) 0.55590(12) 0.0198(4) Uani 1 1 d . .
H24A H 0.6945 0.5222 0.5032 0.024 Uiso 1 1 calc R U
C25 C 0.79229(16) 0.48330(15) 0.59236(12) 0.0196(4) Uani 1 1 d . .
H25A H 0.8349 0.4555 0.5645 0.023 Uiso 1 1 calc R U
C26 C 0.81489(14) 0.48391(14) 0.67026(12) 0.0171(4) Uani 1 1 d . .
C27 C 0.75168(15) 0.52826(15) 0.70942(12) 0.0175(4) Uani 1 1 d . .
H27A H 0.7668 0.5317 0.7620 0.021 Uiso 1 1 calc R U
C28 C 0.66755(15) 0.56717(15) 0.67254(12) 0.0182(4) Uani 1 1 d . .
H28A H 0.6256 0.5965 0.7003 0.022 Uiso 1 1 calc R U
C29 C 0.90705(15) 0.41580(15) 0.78443(12) 0.0180(4) Uani 1 1 d . .
C30 C 0.98267(16) 0.45244(16) 0.83513(13) 0.0224(4) Uani 1 1 d . .
H30A H 1.0277 0.4930 0.8185 0.027 Uiso 1 1 calc R U
C31 C 0.99219(16) 0.42983(17) 0.90951(13) 0.0259(5) Uani 1 1 d . .
H31A H 1.0440 0.4549 0.9439 0.031 Uiso 1 1 calc R U
C32 C 0.92687(17) 0.37083(17) 0.93448(13) 0.0259(5) Uani 1 1 d . .
H32A H 0.9330 0.3561 0.9858 0.031 Uiso 1 1 calc R U
C33 C 0.85228(17) 0.33361(17) 0.88331(14) 0.0250(5) Uani 1 1 d . .
H33A H 0.8076 0.2925 0.8998 0.030 Uiso 1 1 calc R U
C34 C 0.84226(15) 0.35549(15) 0.80907(13) 0.0216(5) Uani 1 1 d . .
H34A H 0.7911 0.3294 0.7747 0.026 Uiso 1 1 calc R U
C35 C 0.98024(15) 0.43317(16) 0.67552(11) 0.0187(4) Uani 1 1 d . .
C36 C 1.01053(15) 0.51052(16) 0.63774(12) 0.0201(4) Uani 1 1 d . .
H36A H 0.9744 0.5683 0.6304 0.024 Uiso 1 1 calc R U
C37 C 1.09373(17) 0.50296(17) 0.61079(13) 0.0242(5) Uani 1 1 d . .
H37A H 1.1141 0.5557 0.5844 0.029 Uiso 1 1 calc R U
C38 C 1.14756(17) 0.41955(17) 0.62177(12) 0.0247(5) Uani 1 1 d . .
H38A H 1.2053 0.4155 0.6041 0.030 Uiso 1 1 calc R U
C39 C 1.11664(17) 0.34218(17) 0.65869(14) 0.0266(5) Uani 1 1 d . .
H39A H 1.1529 0.2845 0.6658 0.032 Uiso 1 1 calc R U
C40 C 1.03319(17) 0.34811(16) 0.68545(14) 0.0240(5) Uani 1 1 d . .
H40A H 1.0121 0.2945 0.7105 0.029 Uiso 1 1 calc R U
C41 C 0.30376(16) 0.71114(15) 0.56385(12) 0.0205(4) Uani 1 1 d . .
H41A H 0.3410 0.7719 0.5765 0.025 Uiso 1 1 calc R U
C42 C 0.31900(18) 0.64846(18) 0.63402(14) 0.0280(5) Uani 1 1 d . .
H42A H 0.2945 0.6823 0.6735 0.042 Uiso 1 1 calc R U
H42B H 0.3865 0.6361 0.6502 0.042 Uiso 1 1 calc R U
H42C H 0.2857 0.5868 0.6233 0.042 Uiso 1 1 calc R U
C43 C 0.20043(17) 0.74114(17) 0.54044(14) 0.0257(5) Uani 1 1 d . .
H43A H 0.1769 0.7662 0.5836 0.039 Uiso 1 1 calc R U
H43B H 0.1629 0.6849 0.5204 0.039 Uiso 1 1 calc R U
H43C H 0.1953 0.7916 0.5023 0.039 Uiso 1 1 calc R U
C44 C 0.34861(15) 0.72695(15) 0.40169(12) 0.0201(4) Uani 1 1 d . .
H44A H 0.3979 0.7010 0.3751 0.024 Uiso 1 1 calc R U
C45 C 0.25422(16) 0.71994(17) 0.34755(13) 0.0246(5) Uani 1 1 d . .
H45A H 0.2552 0.7629 0.3051 0.037 Uiso 1 1 calc R U
H45B H 0.2031 0.7393 0.3729 0.037 Uiso 1 1 calc R U
H45C H 0.2441 0.6531 0.3300 0.037 Uiso 1 1 calc R U
C46 C 0.37571(17) 0.83203(16) 0.42270(13) 0.0242(5) Uani 1 1 d . .
H46A H 0.3798 0.8689 0.3777 0.036 Uiso 1 1 calc R U
H46B H 0.4369 0.8333 0.4564 0.036 Uiso 1 1 calc R U
H46C H 0.3277 0.8610 0.4474 0.036 Uiso 1 1 calc R U

loop_
_atom_site_aniso_label
_atom_site_aniso_U_11
_atom_site_aniso_U_22
_atom_site_aniso_U_33
_atom_site_aniso_U_23
_atom_site_aniso_U_13
_atom_site_aniso_U_12
Si1 0.0146(3) 0.0151(2) 0.0176(3) 0.0006(2) -0.0006(2) -0.0010(2)
N1 0.0266(10) 0.0163(8) 0.0188(9) 0.0004(7) -0.0048(7) -0.0028(7)
N2 0.0142(9) 0.0275(9) 0.0177(9) 0.0045(7) 0.0029(7) 0.0021(7)
C1 0.0184(10) 0.0166(9) 0.0220(11) -0.0009(8) 0.0003(8) -0.0001(8)
C2 0.0157(10) 0.0189(9) 0.0214(11) 0.0027(8) 0.0023(8) 0.0035(8)
C3 0.0104(9) 0.0169(9) 0.0245(11) -0.0017(8) 0.0007(8) 0.0017(8)
C4 0.0157(10) 0.0211(9) 0.0169(10) -0.0017(8) 0.0013(8) 0.0015(8)
C5 0.0163(10) 0.0179(9) 0.0179(10) 0.0015(8) 0.0026(8) -0.0016(8)
C6 0.0151(9) 0.0152(9) 0.0188(10) -0.0022(8) 0.0007(8) 0.0013(8)
C7 0.0179(10) 0.0195(10) 0.0165(10) -0.0005(8) 0.0009(8) 0.0023(8)
C8 0.0157(10) 0.0158(9) 0.0225(11) 0.0025(8) 0.0024(8) -0.0001(8)
C9 0.0216(11) 0.0174(9) 0.0145(10) -0.0010(7) 0.0023(8) -0.0008(8)
C10 0.0198(11) 0.0215(10) 0.0162(10) -0.0026(8) 0.0020(8) -0.0022(8)
C11 0.0245(11) 0.0235(10) 0.0195(10) -0.0008(8) -0.0019(9) 0.0054(9)
C12 0.0347(13) 0.0178(10) 0.0262(12) 0.0037(9) 0.0041(10) -0.0030(9)
C13 0.0245(12) 0.0233(11) 0.0326(13) -0.0022(9) 0.0071(10) -0.0067(9)
C14 0.0203(11) 0.0218(10) 0.0270(12) -0.0009(9) -0.0007(9) -0.0001(9)
C15 0.0198(11) 0.0164(9) 0.0169(10) 0.0014(8) -0.0016(8) -0.0030(8)
C16 0.0216(11) 0.0181(9) 0.0218(11) 0.0000(8) 0.0052(9) -0.0007(8)
C17 0.0158(10) 0.0221(10) 0.0338(13) 0.0100(9) 0.0010(9) -0.0005(8)
C18 0.0251(12) 0.0259(11) 0.0219(11) 0.0065(9) -0.0069(9) -0.0117(9)
C19 0.0408(15) 0.0250(11) 0.0213(12) -0.0052(9) 0.000(1) -0.0013(10)
C20 0.0320(13) 0.0218(10) 0.0250(12) -0.0037(9) -0.0017(10) 0.0088(10)
C21 0.0190(11) 0.0188(10) 0.0184(10) 0.0015(8) 0.0021(8) -0.0028(8)
C22 0.0204(11) 0.0175(9) 0.0193(10) 0.0017(8) 0.0015(8) -0.0033(8)
C23 0.0152(10) 0.0153(9) 0.0214(11) 0.0026(8) -0.0002(8) -0.0016(8)
C24 0.0222(11) 0.0204(9) 0.0156(10) -0.0016(8) 0.0002(8) -0.0027(8)
C25 0.0196(11) 0.0197(9) 0.0192(11) -0.0014(8) 0.0031(8) 0.0008(8)
C26 0.0136(10) 0.0171(9) 0.0197(10) 0.0005(8) 0.0007(8) -0.0019(8)
C27 0.018(1) 0.0187(9) 0.0153(10) 0.0030(8) 0.0019(8) -0.0012(8)
C28 0.0157(10) 0.0193(9) 0.0201(10) 0.0018(8) 0.0043(8) -0.0009(8)
C29 0.0154(10) 0.0193(9) 0.019(1) 0.0039(8) 0.0023(8) 0.0032(8)
C30 0.0197(11) 0.0237(10) 0.0234(11) 0.0044(9) 0.0032(9) -0.0050(9)
C31 0.0223(12) 0.0323(12) 0.0207(11) 0.0010(9) -0.0023(9) -0.0047(9)
C32 0.0267(12) 0.0323(12) 0.0188(11) 0.0066(9) 0.0046(9) 0.0008(10)
C33 0.0212(11) 0.0263(11) 0.0283(12) 0.0094(9) 0.0063(9) -0.0031(9)
C34 0.0158(11) 0.0227(10) 0.0248(12) 0.0031(8) 0.0000(9) -0.0025(8)
C35 0.016(1) 0.0240(10) 0.0152(10) -0.0003(8) 0.0005(8) 0.0010(8)
C36 0.0185(10) 0.0221(10) 0.0192(11) 0.0011(8) 0.0020(8) 0.0010(8)
C37 0.0230(11) 0.0295(11) 0.0207(11) 0.0029(9) 0.0054(9) -0.0042(10)
C38 0.0206(11) 0.0345(12) 0.0200(11) -0.0077(9) 0.0065(9) -0.0015(9)
C39 0.0233(12) 0.0244(11) 0.0322(13) -0.0037(9) 0.0055(10) 0.0068(9)
C40 0.0223(12) 0.0214(10) 0.0286(12) 0.0030(9) 0.0054(9) 0.0009(8)
C41 0.0213(11) 0.0194(9) 0.0209(11) -0.0013(8) 0.0037(8) -0.0022(8)
C42 0.0239(12) 0.0360(12) 0.0240(12) 0.004(1) 0.0042(9) -0.0004(10)
C43 0.0247(12) 0.0259(11) 0.0275(12) 0.0039(9) 0.0073(9) 0.0025(9)
C44 0.0193(11) 0.0211(10) 0.0195(10) 0.0013(8) 0.0027(9) 0.0017(8)
C45 0.0247(12) 0.0263(11) 0.0209(11) 0.0012(9) -0.0009(9) 0.0029(9)
C46 0.0244(12) 0.0235(10) 0.0239(12) 0.0052(9) 0.0020(9) -0.0024(9)

loop_
_atom_type_symbol
_atom_type_description
_atom_type_scat_dispersion_real
_atom_type_scat_dispersion_imag
_atom_type_scat_source
C C 0.0181 0.0091 'International Tables Vol C Tables 4.2.6.8 and 6.1.1.4'
H H 0.0000 0.0000 'International Tables Vol C Tables 4.2.6.8 and 6.1.1.4'
N N 0.0311 0.0180 'International Tables Vol C Tables 4.2.6.8 and 6.1.1.4'
Si Si 0.2541 0.3302 'International Tables Vol C Tables 4.2.6.8 and 6.1.1.4'

loop_
_geom_angle_atom_site_label_1
_geom_angle_atom_site_label_2
_geom_angle_atom_site_label_3
_geom_angle
C21 Si1 C1 109.23(10)
C21 Si1 C41 106.21(10)
C1 Si1 C41 110.53(10)
C21 Si1 C44 109.56(10)
C1 Si1 C44 107.06(10)
C41 Si1 C44 114.2(1)
C6 N1 C9 122.56(18)
C6 N1 C15 119.95(17)
C9 N1 C15 117.41(17)
C26 N2 C29 120.08(18)
C26 N2 C35 121.83(18)
C29 N2 C35 117.22(17)
C2 C1 Si1 171.0(2)
C1 C2 C3 177.7(2)
C8 C3 C4 117.78(19)
C8 C3 C2 120.4(2)
C4 C3 C2 121.8(2)
C5 C4 C3 121.19(19)
C5 C4 H4A 119.4
C3 C4 H4A 119.4
C4 C5 C6 120.51(19)
C4 C5 H5A 119.7
C6 C5 H5A 119.7
C7 C6 C5 118.87(19)
C7 C6 N1 120.40(19)
C5 C6 N1 120.72(19)
C8 C7 C6 120.37(19)
C8 C7 H7A 119.8
C6 C7 H7A 119.8
C7 C8 C3 121.3(2)
C7 C8 H8A 119.4
C3 C8 H8A 119.4
C10 C9 C14 119.19(19)
C10 C9 N1 120.88(19)
C14 C9 N1 119.91(19)
C11 C10 C9 120.2(2)
C11 C10 H10A 119.9
C9 C10 H10A 119.9
C10 C11 C12 120.9(2)
C10 C11 H11A 119.6
C12 C11 H11A 119.6
C13 C12 C11 119.1(2)
C13 C12 H12A 120.4
C11 C12 H12A 120.4
C12 C13 C14 120.4(2)
C12 C13 H13A 119.8
C14 C13 H13A 119.8
C13 C14 C9 120.2(2)
C13 C14 H14A 119.9
C9 C14 H14A 119.9
C16 C15 C20 120.31(19)
C16 C15 N1 120.1(2)
C20 C15 N1 119.53(19)
C15 C16 C17 119.1(2)
C15 C16 H16A 120.4
C17 C16 H16A 120.4
C18 C17 C16 120.7(2)
C18 C17 H17A 119.7
C16 C17 H17A 119.7
C17 C18 C19 120.5(2)
C17 C18 H18A 119.7
C19 C18 H18A 119.7
C18 C19 C20 119.6(2)
C18 C19 H19A 120.2
C20 C19 H19A 120.2
C15 C20 C19 119.8(2)
C15 C20 H20A 120.1
C19 C20 H20A 120.1
C22 C21 Si1 174.9(2)
C21 C22 C23 176.0(2)
C24 C23 C28 117.81(19)
C24 C23 C22 121.18(19)
C28 C23 C22 120.9(2)
C25 C24 C23 121.6(2)
C25 C24 H24A 119.2
C23 C24 H24A 119.2
C24 C25 C26 120.5(2)
C24 C25 H25A 119.8
C26 C25 H25A 119.8
C27 C26 N2 121.01(19)
C27 C26 C25 118.15(19)
N2 C26 C25 120.84(19)
C28 C27 C26 120.99(19)
C28 C27 H27A 119.5
C26 C27 H27A 119.5
C27 C28 C23 120.9(2)
C27 C28 H28A 119.5
C23 C28 H28A 119.5
C34 C29 C30 119.6(2)
C34 C29 N2 120.9(2)
C30 C29 N2 119.52(19)
C31 C30 C29 120.0(2)
C31 C30 H30A 120.0
C29 C30 H30A 120.0
C30 C31 C32 120.6(2)
C30 C31 H31A 119.7
C32 C31 H31A 119.7
C31 C32 C33 119.0(2)
C31 C32 H32A 120.5
C33 C32 H32A 120.5
C34 C33 C32 120.9(2)
C34 C33 H33A 119.6
C32 C33 H33A 119.6
C33 C34 C29 119.9(2)
C33 C34 H34A 120.0
C29 C34 H34A 120.0
C36 C35 C40 119.9(2)
C36 C35 N2 121.3(2)
C40 C35 N2 118.7(2)
C37 C36 C35 119.6(2)
C37 C36 H36A 120.2
C35 C36 H36A 120.2
C38 C37 C36 120.8(2)
C38 C37 H37A 119.6
C36 C37 H37A 119.6
C39 C38 C37 119.5(2)
C39 C38 H38A 120.3
C37 C38 H38A 120.3
C38 C39 C40 120.5(2)
C38 C39 H39A 119.7
C40 C39 H39A 119.7
C39 C40 C35 119.7(2)
C39 C40 H40A 120.2
C35 C40 H40A 120.2
C43 C41 C42 111.7(2)
C43 C41 Si1 112.94(16)
C42 C41 Si1 110.92(15)
C43 C41 H41A 107.0
C42 C41 H41A 107.0
Si1 C41 H41A 107.0
C41 C42 H42A 109.5
C41 C42 H42B 109.5
H42A C42 H42B 109.5
C41 C42 H42C 109.5
H42A C42 H42C 109.5
H42B C42 H42C 109.5
C41 C43 H43A 109.5
C41 C43 H43B 109.5
H43A C43 H43B 109.5
C41 C43 H43C 109.5
H43A C43 H43C 109.5
H43B C43 H43C 109.5
C45 C44 C46 112.16(18)
C45 C44 Si1 112.80(15)
C46 C44 Si1 110.97(15)
C45 C44 H44A 106.8
C46 C44 H44A 106.8
Si1 C44 H44A 106.8
C44 C45 H45A 109.5
C44 C45 H45B 109.5
H45A C45 H45B 109.5
C44 C45 H45C 109.5
H45A C45 H45C 109.5
H45B C45 H45C 109.5
C44 C46 H46A 109.5
C44 C46 H46B 109.5
H46A C46 H46B 109.5
C44 C46 H46C 109.5
H46A C46 H46C 109.5
H46B C46 H46C 109.5

loop_
_geom_bond_atom_site_label_1
_geom_bond_atom_site_label_2
_geom_bond_distance
Si1 C21 1.840(2)
Si1 C1 1.840(2)
Si1 C41 1.881(2)
Si1 C44 1.887(2)
N1 C6 1.404(3)
N1 C9 1.420(3)
N1 C15 1.430(3)
N2 C26 1.403(3)
N2 C29 1.427(3)
N2 C35 1.427(3)
C1 C2 1.201(3)
C2 C3 1.437(3)
C3 C8 1.402(3)
C3 C4 1.403(3)
C4 C5 1.385(3)
C4 H4A 0.9500
C5 C6 1.398(3)
C5 H5A 0.9500
C6 C7 1.398(3)
C7 C8 1.387(3)
C7 H7A 0.9500
C8 H8A 0.9500
C9 C10 1.392(3)
C9 C14 1.393(3)
C10 C11 1.376(3)
C10 H10A 0.9500
C11 C12 1.390(3)
C11 H11A 0.9500
C12 C13 1.385(3)
C12 H12A 0.9500
C13 C14 1.388(3)
C13 H13A 0.9500
C14 H14A 0.9500
C15 C16 1.384(3)
C15 C20 1.386(3)
C16 C17 1.395(3)
C16 H16A 0.9500
C17 C18 1.365(4)
C17 H17A 0.9500
C18 C19 1.382(4)
C18 H18A 0.9500
C19 C20 1.394(3)
C19 H19A 0.9500
C20 H20A 0.9500
C21 C22 1.199(3)
C22 C23 1.434(3)
C23 C24 1.398(3)
C23 C28 1.403(3)
C24 C25 1.385(3)
C24 H24A 0.9500
C25 C26 1.405(3)
C25 H25A 0.9500
C26 C27 1.402(3)
C27 C28 1.385(3)
C27 H27A 0.9500
C28 H28A 0.9500
C29 C34 1.389(3)
C29 C30 1.392(3)
C30 C31 1.380(3)
C30 H30A 0.9500
C31 C32 1.386(3)
C31 H31A 0.9500
C32 C33 1.390(3)
C32 H32A 0.9500
C33 C34 1.375(3)
C33 H33A 0.9500
C34 H34A 0.9500
C35 C36 1.387(3)
C35 C40 1.396(3)
C36 C37 1.385(3)
C36 H36A 0.9500
C37 C38 1.384(3)
C37 H37A 0.9500
C38 C39 1.383(4)
C38 H38A 0.9500
C39 C40 1.384(3)
C39 H39A 0.9500
C40 H40A 0.9500
C41 C43 1.532(3)
C41 C42 1.532(3)
C41 H41A 1.0000
C42 H42A 0.9800
C42 H42B 0.9800
C42 H42C 0.9800
C43 H43A 0.9800
C43 H43B 0.9800
C43 H43C 0.9800
C44 C45 1.534(3)
C44 C46 1.534(3)
C44 H44A 1.0000
C45 H45A 0.9800
C45 H45B 0.9800
C45 H45C 0.9800
C46 H46A 0.9800
C46 H46B 0.9800
C46 H46C 0.9800

loop_
_geom_torsion_atom_site_label_1
_geom_torsion_atom_site_label_2
_geom_torsion_atom_site_label_3
_geom_torsion_atom_site_label_4
_geom_torsion
C8 C3 C4 C5 0.5(3)
C2 C3 C4 C5 179.99(19)
C3 C4 C5 C6 -1.1(3)
C4 C5 C6 C7 1.0(3)
C4 C5 C6 N1 -177.5(2)
C9 N1 C6 C7 147.3(2)
C15 N1 C6 C7 -29.4(3)
C9 N1 C6 C5 -34.3(3)
C15 N1 C6 C5 149.0(2)
C5 C6 C7 C8 -0.4(3)
N1 C6 C7 C8 178.1(2)
C6 C7 C8 C3 -0.2(3)
C4 C3 C8 C7 0.2(3)
C2 C3 C8 C7 -179.35(19)
C6 N1 C9 C10 -39.2(3)
C15 N1 C9 C10 137.6(2)
C6 N1 C9 C14 142.5(2)
C15 N1 C9 C14 -40.7(3)
C14 C9 C10 C11 0.8(3)
N1 C9 C10 C11 -177.5(2)
C9 C10 C11 C12 -0.8(3)
C10 C11 C12 C13 0.4(4)
C11 C12 C13 C14 -0.1(4)
C12 C13 C14 C9 0.2(4)
C10 C9 C14 C13 -0.5(3)
N1 C9 C14 C13 177.8(2)
C6 N1 C15 C16 -60.5(3)
C9 N1 C15 C16 122.6(2)
C6 N1 C15 C20 121.2(2)
C9 N1 C15 C20 -55.7(3)
C20 C15 C16 C17 1.1(3)
N1 C15 C16 C17 -177.16(19)
C15 C16 C17 C18 -0.2(3)
C16 C17 C18 C19 -0.5(3)
C17 C18 C19 C20 0.3(4)
C16 C15 C20 C19 -1.3(4)
N1 C15 C20 C19 177.0(2)
C18 C19 C20 C15 0.6(4)
C28 C23 C24 C25 2.4(3)
C22 C23 C24 C25 -174.15(19)
C23 C24 C25 C26 -0.4(3)
C29 N2 C26 C27 17.3(3)
C35 N2 C26 C27 -151.7(2)
C29 N2 C26 C25 -161.6(2)
C35 N2 C26 C25 29.4(3)
C24 C25 C26 C27 -2.0(3)
C24 C25 C26 N2 177.01(19)
N2 C26 C27 C28 -176.58(19)
C25 C26 C27 C28 2.4(3)
C26 C27 C28 C23 -0.4(3)
C24 C23 C28 C27 -2.0(3)
C22 C23 C28 C27 174.59(19)
C26 N2 C29 C34 57.1(3)
C35 N2 C29 C34 -133.4(2)
C26 N2 C29 C30 -123.5(2)
C35 N2 C29 C30 46.0(3)
C34 C29 C30 C31 -0.9(3)
N2 C29 C30 C31 179.7(2)
C29 C30 C31 C32 -0.1(4)
C30 C31 C32 C33 0.9(4)
C31 C32 C33 C34 -0.8(4)
C32 C33 C34 C29 -0.2(3)
C30 C29 C34 C33 1.0(3)
N2 C29 C34 C33 -179.6(2)
C26 N2 C35 C36 42.7(3)
C29 N2 C35 C36 -126.6(2)
C26 N2 C35 C40 -140.2(2)
C29 N2 C35 C40 50.5(3)
C40 C35 C36 C37 -0.6(3)
N2 C35 C36 C37 176.47(19)
C35 C36 C37 C38 -0.7(3)
C36 C37 C38 C39 1.4(3)
C37 C38 C39 C40 -0.8(4)
C38 C39 C40 C35 -0.5(4)
C36 C35 C40 C39 1.2(3)
N2 C35 C40 C39 -176.0(2)
C21 Si1 C41 C43 -179.28(16)
C1 Si1 C41 C43 -60.91(18)
C44 Si1 C41 C43 59.86(18)
C21 Si1 C41 C42 -52.99(18)
C1 Si1 C41 C42 65.38(18)
C44 Si1 C41 C42 -173.85(16)
C21 Si1 C44 C45 154.85(15)
C1 Si1 C44 C45 36.51(18)
C41 Si1 C44 C45 -86.17(17)
C21 Si1 C44 C46 -78.33(17)
C1 Si1 C44 C46 163.33(15)
C41 Si1 C44 C46 40.65(18)
